data_1544264
loop_
_publ_author_name
'Han, Jing-Qiang'
'Zhang, Huan-Huan'
'Xu, Peng-Fei'
'Luo, Yong-Chun'

_publ_section_title
;
 Lewis Acid and (Hypo)iodite Relay Catalysis Allows a Strategy for the
 Synthesis of Polysubstituted Azetidines and Tetrahydroquinolines.
;
_journal_issue 20
_journal_name_full 'Organic letters'
_journal_page_first 5212
_journal_paper_doi 10.1021/acs.orglett.6b02430
_journal_volume 18
_journal_year 2016
_chemical_formula_moiety 'C21 H23 N O5'
_chemical_formula_sum 'C21 H23 N O5'
_chemical_formula_weight 369.40
_chemical_name_systematic
;
 ? 
;
_space_group_crystal_system triclinic
_space_group_IT_number 2
_space_group_name_Hall '-P 1'
_space_group_name_H-M_alt 'P -1'
_symmetry_space_group_name_Hall '-P 1'
_symmetry_space_group_name_H-M 'P -1'
_atom_sites_solution_hydrogens geom
_atom_sites_solution_primary direct
_atom_sites_solution_secondary difmap
_audit_creation_date 2016-01-06
_audit_creation_method
;
Olex2 1.2
(compiled 2015.09.30 svn.r3233 for OlexSys, GUI svn.r5103)
;
_cell_angle_alpha 69.226(19)
_cell_angle_beta 73.09(2)
_cell_angle_gamma 65.04(2)
_cell_formula_units_Z 2
_cell_length_a 9.996(3)
_cell_length_b 10.556(2)
_cell_length_c 11.033(2)
_cell_measurement_reflns_used 1310
_cell_measurement_temperature 295.37(10)
_cell_measurement_theta_max 24.9390
_cell_measurement_theta_min 4.0250
_cell_volume 973.0(4)
_computing_cell_refinement
;
CrysAlisPro, Agilent Technologies,
Version 1.171.37.35 (release 13-08-2014 CrysAlis171 .NET)
(compiled Aug 13 2014,18:06:01)
;
_computing_data_collection
;
CrysAlisPro, Agilent Technologies,
Version 1.171.37.35 (release 13-08-2014 CrysAlis171 .NET)
(compiled Aug 13 2014,18:06:01)
;
_computing_data_reduction
;
CrysAlisPro, Agilent Technologies,
Version 1.171.37.35 (release 13-08-2014 CrysAlis171 .NET)
(compiled Aug 13 2014,18:06:01)
;
_computing_molecular_graphics 'Olex2 (Dolomanov et al., 2009)'
_computing_publication_material 'Olex2 (Dolomanov et al., 2009)'
_computing_structure_refinement 'ShelXL (Sheldrick, 2015)'
_computing_structure_solution 'ShelXS (Sheldrick, 2008)'
_diffrn_ambient_environment air
_diffrn_ambient_temperature 295.37(10)
_diffrn_detector 'CCD plate'
_diffrn_detector_area_resol_mean 16.0733
_diffrn_detector_type Eos
_diffrn_measured_fraction_theta_full 0.997
_diffrn_measured_fraction_theta_max 0.997
_diffrn_measurement_details
;
  1 omega   -5.00   89.00   2.0000    3.0000
omega____ theta____ kappa____ phi______ frames
    -       20.5854   38.0000   60.0000 47

  2 omega   18.00   44.00   2.0000    3.0000
omega____ theta____ kappa____ phi______ frames
    -       20.5854   57.0000  -90.0000 13

  3 omega  -32.00   64.00   2.0000    3.0000
omega____ theta____ kappa____ phi______ frames
    -       20.5854  -19.0000 -150.0000 48

  4 omega  -15.00   21.00   2.0000    3.0000
omega____ theta____ kappa____ phi______ frames
    -      -17.1479  -99.0000 -120.0000 18

  5 omega  -20.00   20.00   2.0000    3.0000
omega____ theta____ kappa____ phi______ frames
    -      -17.1479  -99.0000   60.0000 20

  6 omega   36.00   96.00   2.0000    3.0000
omega____ theta____ kappa____ phi______ frames
    -       20.5854 -178.0000  -90.0000 30

  7 omega   45.00   71.00   2.0000    3.0000
omega____ theta____ kappa____ phi______ frames
    -       20.5854  178.0000 -180.0000 13
;
_diffrn_measurement_device 'four-circle diffractometer'
_diffrn_measurement_device_type 'SuperNova, Dual, Cu at zero, Eos'
_diffrn_measurement_method '\w scans'
_diffrn_orient_matrix_UB_11 -0.0510141000
_diffrn_orient_matrix_UB_12 -0.0214796000
_diffrn_orient_matrix_UB_13 -0.0139447000
_diffrn_orient_matrix_UB_21 -0.0507717000
_diffrn_orient_matrix_UB_22 0.0170670000
_diffrn_orient_matrix_UB_23 0.0570043000
_diffrn_orient_matrix_UB_31 -0.0334700000
_diffrn_orient_matrix_UB_32 0.0718551000
_diffrn_orient_matrix_UB_33 -0.0376672000
_diffrn_radiation_monochromator mirror
_diffrn_radiation_probe x-ray
_diffrn_radiation_type MoK\a
_diffrn_radiation_wavelength 0.71073
_diffrn_reflns_av_R_equivalents 0.0357
_diffrn_reflns_av_unetI/netI 0.0715
_diffrn_reflns_limit_h_max 12
_diffrn_reflns_limit_h_min -11
_diffrn_reflns_limit_k_max 13
_diffrn_reflns_limit_k_min -11
_diffrn_reflns_limit_l_max 13
_diffrn_reflns_limit_l_min -13
_diffrn_reflns_number 6549
_diffrn_reflns_theta_full 26.02
_diffrn_reflns_theta_max 26.02
_diffrn_reflns_theta_min 3.28
_diffrn_source 'SuperNova (Mo) X-ray Source'
_exptl_absorpt_coefficient_mu 0.090
_exptl_absorpt_correction_T_max 1.00000
_exptl_absorpt_correction_T_min 0.93694
_exptl_absorpt_correction_type multi-scan
_exptl_absorpt_process_details
;
CrysAlisPro, Agilent Technologies,
Version 1.171.37.35 (release 13-08-2014 CrysAlis171 .NET)
(compiled Aug 13 2014,18:06:01)
Empirical absorption correction using spherical harmonics,
 implemented in SCALE3 ABSPACK scaling algorithm.
;
_exptl_crystal_colour 'clear light colourless'
_exptl_crystal_colour_lustre clear
_exptl_crystal_colour_modifier light
_exptl_crystal_colour_primary colourless
_exptl_crystal_density_diffrn 1.261
_exptl_crystal_density_method 'not measured'
_exptl_crystal_description block
_exptl_crystal_F_000 392
_exptl_crystal_size_max 0.21
_exptl_crystal_size_mid 0.17
_exptl_crystal_size_min 0.14
_refine_diff_density_max 0.186
_refine_diff_density_min -0.251
_refine_diff_density_rms 0.050
_refine_ls_extinction_method none
_refine_ls_goodness_of_fit_ref 1.049
_refine_ls_hydrogen_treatment constr
_refine_ls_matrix_type full
_refine_ls_number_parameters 248
_refine_ls_number_reflns 3835
_refine_ls_number_restraints 0
_refine_ls_restrained_S_all 1.049
_refine_ls_R_factor_all 0.1119
_refine_ls_R_factor_gt 0.0615
_refine_ls_shift/su_max 0.000
_refine_ls_shift/su_mean 0.000
_refine_ls_structure_factor_coef Fsqd
_refine_ls_weighting_details 'calc w=1/[\s^2^(Fo^2^)+(0.0641P)^2^+0.0000P] where P=(Fo^2^+2Fc^2^)/3'
_refine_ls_weighting_scheme calc
_refine_ls_wR_factor_gt 0.1333
_refine_ls_wR_factor_ref 0.1749
_reflns_number_gt 2133
_reflns_number_total 3835
_reflns_threshold_expression >2sigma(I)
_cod_data_source_file ol6b02430_si_002.cif
_cod_data_source_block hanjq_0104
_cod_depositor_comments 'Adding full bibliography for 1544264--1544265.cif.'
_cod_original_cell_volume 973.1(4)
_cod_database_code 1544264
_reflns_odcompleteness_completeness 99.72
_reflns_odcompleteness_iscentric 1
_reflns_odcompleteness_theta 26.32
_olex2_refinement_description
;
1. Fixed Uiso
 At 1.2 times of:
  All C(H) groups, All C(H,H) groups, All N(H) groups
 At 1.5 times of:
  All C(H,H,H) groups
2.a Riding coordinates:
 N1(H1)
2.b Ternary CH refined with riding coordinates:
 C1(H1A)
2.c Secondary CH2 refined with riding coordinates:
 C2(H2A,H2B)
2.d Aromatic/amide H refined with riding coordinates:
 C5(H5), C6(H6), C8(H8), C11(H11), C12(H12), C13(H13), C15(H15)
2.e Idealised Me refined as rotating group:
 C16(H16A,H16B,H16C), C18(H18A,H18B,H18C), C20(H20A,H20B,H20C), C21(H21A,H21B,
 H21C)
;
_olex2_date_sample_data_collection 2016-01-06
_olex2_submission_special_instructions 'No special instructions were received'

loop_
_space_group_symop_id
_space_group_symop_operation_xyz
1 'x, y, z'
2 '-x, -y, -z'

loop_
_atom_site_label
_atom_site_type_symbol
_atom_site_fract_x
_atom_site_fract_y
_atom_site_fract_z
_atom_site_U_iso_or_equiv
_atom_site_adp_type
_atom_site_occupancy
_atom_site_calc_flag
_atom_site_refinement_flags_posn
O1 O -0.0393(2) 1.32556(17) 0.36679(18) 0.0593(6) Uani 1 d .
O2 O 0.5222(2) 0.65455(19) 0.01402(19) 0.0671(6) Uani 1 d .
O3 O 0.7359(2) 0.48480(18) 0.07252(17) 0.0602(6) Uani 1 d .
O4 O 0.4168(3) 0.4390(2) 0.2981(2) 0.0705(6) Uani 1 d .
O5 O 0.6118(3) 0.3518(2) 0.3980(2) 0.0759(7) Uani 1 d .
N1 N 0.6823(2) 0.5887(2) 0.28308(19) 0.0442(6) Uani 1 d .
H1 H 0.7635 0.5185 0.2672 0.053 Uiso 1 d R
C1 C 0.4456(3) 0.8608(2) 0.1944(2) 0.0391(6) Uani 1 d .
H1A H 0.4465 0.8814 0.1004 0.047 Uiso 1 calc R
C2 C 0.4214(3) 0.7163(2) 0.2621(2) 0.0411(6) Uani 1 d .
H2A H 0.3903 0.7070 0.3558 0.049 Uiso 1 calc R
H2B H 0.3411 0.7167 0.2293 0.049 Uiso 1 calc R
C3 C 0.5608(3) 0.5853(2) 0.2404(2) 0.0388(6) Uani 1 d .
C4 C 0.7101(3) 0.7177(2) 0.2449(2) 0.0380(6) Uani 1 d .
C5 C 0.8496(3) 0.7135(3) 0.2484(3) 0.0472(7) Uani 1 d .
H5 H 0.9252 0.6244 0.2722 0.057 Uiso 1 calc R
C6 C 0.8776(3) 0.8390(3) 0.2170(3) 0.0551(7) Uani 1 d .
H6 H 0.9724 0.8332 0.2191 0.066 Uiso 1 calc R
C7 C 0.7676(3) 0.9746(3) 0.1823(3) 0.0537(7) Uani 1 d .
C8 C 0.6286(3) 0.9768(3) 0.1793(2) 0.0468(7) Uani 1 d .
H8 H 0.5534 1.0664 0.1564 0.056 Uiso 1 calc R
C9 C 0.5958(3) 0.8522(2) 0.2086(2) 0.0377(6) Uani 1 d .
C10 C 0.3151(3) 0.9832(2) 0.2429(2) 0.0385(6) Uani 1 d .
C11 C 0.2847(3) 0.9859(2) 0.3723(2) 0.0481(7) Uani 1 d .
H11 H 0.3454 0.9110 0.4303 0.058 Uiso 1 calc R
C12 C 0.1671(3) 1.0961(2) 0.4192(3) 0.0484(7) Uani 1 d .
H12 H 0.1493 1.0952 0.5070 0.058 Uiso 1 calc R
C13 C 0.1035(3) 1.2051(3) 0.2047(3) 0.0514(7) Uani 1 d .
H13 H 0.0416 1.2792 0.1472 0.062 Uiso 1 calc R
C14 C 0.0768(3) 1.2073(2) 0.3329(3) 0.0418(6) Uani 1 d .
C15 C 0.2212(3) 1.0944(2) 0.1594(3) 0.0478(7) Uani 1 d .
H15 H 0.2373 1.0946 0.0720 0.057 Uiso 1 calc R
C16 C -0.0807(4) 1.3220(3) 0.5010(3) 0.0741(10) Uani 1 d .
H16A H -0.1696 1.4042 0.5130 0.111 Uiso 1 calc GR
H16B H -0.0012 1.3251 0.5306 0.111 Uiso 1 calc GR
H16C H -0.0998 1.2344 0.5507 0.111 Uiso 1 calc GR
C17 C 0.6006(3) 0.5815(2) 0.0953(3) 0.0429(6) Uani 1 d .
C18 C 0.7880(4) 0.4674(3) -0.0593(3) 0.0723(10) Uani 1 d .
H18A H 0.7924 0.5575 -0.1201 0.108 Uiso 1 calc GR
H18B H 0.7203 0.4394 -0.0815 0.108 Uiso 1 calc GR
H18C H 0.8859 0.3939 -0.0639 0.108 Uiso 1 calc GR
C19 C 0.5351(3) 0.4446(3) 0.3230(2) 0.0458(7) Uani 1 d .
C20 C 0.3843(4) 0.3074(3) 0.3692(3) 0.0911(12) Uani 1 d .
H20A H 0.4649 0.2261 0.3436 0.137 Uiso 1 calc GR
H20B H 0.2932 0.3160 0.3489 0.137 Uiso 1 calc GR
H20C H 0.3733 0.2931 0.4619 0.137 Uiso 1 calc GR
C21 C 0.7989(4) 1.1126(3) 0.1476(4) 0.0887(12) Uani 1 d .
H21A H 0.7226 1.1920 0.1020 0.133 Uiso 1 calc GR
H21B H 0.8946 1.1022 0.0921 0.133 Uiso 1 calc GR
H21C H 0.7992 1.1312 0.2265 0.133 Uiso 1 calc GR

loop_
_atom_site_aniso_label
_atom_site_aniso_U_11
_atom_site_aniso_U_22
_atom_site_aniso_U_33
_atom_site_aniso_U_23
_atom_site_aniso_U_13
_atom_site_aniso_U_12
O1 0.0501(12) 0.0502(11) 0.0593(13) -0.0231(9) -0.0122(10) 0.0080(9)
O2 0.0755(16) 0.0592(12) 0.0557(13) -0.0154(9) -0.0257(11) -0.0042(11)
O3 0.0553(13) 0.0604(12) 0.0493(12) -0.0237(9) -0.0034(10) -0.0022(10)
O4 0.0898(17) 0.0568(12) 0.0793(15) 0.0061(10) -0.0365(13) -0.0448(12)
O5 0.0835(17) 0.0561(12) 0.0769(15) 0.0159(10) -0.0358(13) -0.0272(11)
N1 0.0394(13) 0.0331(11) 0.0571(14) -0.0149(9) -0.0151(11) -0.0032(9)
C1 0.0401(15) 0.0346(13) 0.0375(14) -0.0082(10) -0.0110(11) -0.0068(11)
C2 0.0387(15) 0.0372(14) 0.0458(15) -0.0164(11) -0.0085(12) -0.0068(11)
C3 0.0423(15) 0.0323(13) 0.0406(15) -0.0103(10) -0.0115(12) -0.0088(11)
C4 0.0416(15) 0.0362(14) 0.0362(14) -0.0130(10) -0.0051(11) -0.0120(11)
C5 0.0379(16) 0.0464(16) 0.0515(16) -0.0130(12) -0.0082(13) -0.0093(12)
C6 0.0438(17) 0.0650(19) 0.0631(19) -0.0164(14) -0.0104(14) -0.0253(15)
C7 0.0560(19) 0.0484(17) 0.0590(18) -0.0134(12) -0.0091(15) -0.0218(14)
C8 0.0509(18) 0.0370(14) 0.0503(16) -0.0114(11) -0.0095(13) -0.0130(12)
C9 0.0374(15) 0.0354(13) 0.0353(13) -0.0109(10) -0.0041(11) -0.0084(11)
C10 0.0373(15) 0.0337(13) 0.0405(15) -0.0085(10) -0.0071(11) -0.0097(11)
C11 0.0490(17) 0.0336(14) 0.0472(16) -0.0051(11) -0.0145(13) -0.0016(12)
C12 0.0502(17) 0.0416(15) 0.0462(16) -0.0115(11) -0.0086(13) -0.0095(12)
C13 0.0456(17) 0.0427(15) 0.0551(18) -0.0112(12) -0.0220(14) 0.0017(12)
C14 0.0318(14) 0.0344(13) 0.0535(17) -0.0135(11) -0.0070(12) -0.0053(11)
C15 0.0457(17) 0.0432(15) 0.0484(16) -0.0111(11) -0.0173(13) -0.0051(12)
C16 0.059(2) 0.070(2) 0.071(2) -0.0330(16) -0.0039(17) 0.0048(16)
C17 0.0492(17) 0.0297(13) 0.0485(16) -0.0095(11) -0.0115(14) -0.0114(12)
C18 0.081(2) 0.073(2) 0.055(2) -0.0308(15) 0.0105(17) -0.0237(17)
C19 0.0565(18) 0.0376(15) 0.0397(15) -0.0108(11) -0.0048(13) -0.0152(13)
C20 0.117(3) 0.078(2) 0.097(3) 0.0051(19) -0.025(2) -0.070(2)
C21 0.084(3) 0.061(2) 0.130(3) -0.0114(19) -0.024(2) -0.0421(19)

loop_
_atom_type_symbol
_atom_type_description
_atom_type_scat_dispersion_real
_atom_type_scat_dispersion_imag
_atom_type_scat_source
C C 0.0033 0.0016 'International Tables Vol C Tables 4.2.6.8 and 6.1.1.4'
H H 0.0000 0.0000 'International Tables Vol C Tables 4.2.6.8 and 6.1.1.4'
N N 0.0061 0.0033 'International Tables Vol C Tables 4.2.6.8 and 6.1.1.4'
O O 0.0106 0.0060 'International Tables Vol C Tables 4.2.6.8 and 6.1.1.4'

loop_
_geom_angle_atom_site_label_1
_geom_angle_atom_site_label_2
_geom_angle_atom_site_label_3
_geom_angle
C14 O1 C16 117.43(19)
C17 O3 C18 116.8(2)
C19 O4 C20 115.6(2)
C3 N1 H1 110.4
C4 N1 H1 110.4
C4 N1 C3 119.77(18)
C2 C1 H1A 107.2
C9 C1 H1A 107.2
C9 C1 C2 111.70(18)
C9 C1 C10 112.8(2)
C10 C1 H1A 107.2
C10 C1 C2 110.5(2)
C1 C2 H2A 108.9
C1 C2 H2B 108.9
H2A C2 H2B 107.7
C3 C2 C1 113.3(2)
C3 C2 H2A 108.9
C3 C2 H2B 108.9
N1 C3 C2 108.97(19)
N1 C3 C17 111.7(2)
N1 C3 C19 107.20(19)
C2 C3 C17 111.16(19)
C2 C3 C19 110.7(2)
C19 C3 C17 107.02(19)
N1 C4 C9 120.5(2)
C5 C4 N1 119.8(2)
C5 C4 C9 119.6(2)
C4 C5 H5 119.5
C6 C5 C4 120.9(2)
C6 C5 H5 119.5
C5 C6 H6 119.2
C5 C6 C7 121.6(3)
C7 C6 H6 119.2
C6 C7 C21 121.5(3)
C8 C7 C6 116.8(2)
C8 C7 C21 121.8(2)
C7 C8 H8 118.2
C7 C8 C9 123.6(2)
C9 C8 H8 118.2
C4 C9 C1 121.0(2)
C8 C9 C1 121.4(2)
C8 C9 C4 117.5(2)
C11 C10 C1 121.1(2)
C11 C10 C15 117.5(2)
C15 C10 C1 121.3(2)
C10 C11 H11 118.8
C10 C11 C12 122.5(2)
C12 C11 H11 118.8
C11 C12 H12 120.6
C14 C12 C11 118.7(2)
C14 C12 H12 120.6
C14 C13 H13 119.5
C14 C13 C15 120.9(2)
C15 C13 H13 119.5
O1 C14 C12 123.9(2)
C13 C14 O1 116.4(2)
C13 C14 C12 119.7(2)
C10 C15 C13 120.7(2)
C10 C15 H15 119.7
C13 C15 H15 119.7
O1 C16 H16A 109.5
O1 C16 H16B 109.5
O1 C16 H16C 109.5
H16A C16 H16B 109.5
H16A C16 H16C 109.5
H16B C16 H16C 109.5
O2 C17 O3 124.0(2)
O2 C17 C3 125.6(2)
O3 C17 C3 110.4(2)
O3 C18 H18A 109.5
O3 C18 H18B 109.5
O3 C18 H18C 109.5
H18A C18 H18B 109.5
H18A C18 H18C 109.5
H18B C18 H18C 109.5
O4 C19 C3 111.0(2)
O5 C19 O4 124.2(3)
O5 C19 C3 124.8(3)
O4 C20 H20A 109.5
O4 C20 H20B 109.5
O4 C20 H20C 109.5
H20A C20 H20B 109.5
H20A C20 H20C 109.5
H20B C20 H20C 109.5
C7 C21 H21A 109.5
C7 C21 H21B 109.5
C7 C21 H21C 109.5
H21A C21 H21B 109.5
H21A C21 H21C 109.5
H21B C21 H21C 109.5

loop_
_geom_bond_atom_site_label_1
_geom_bond_atom_site_label_2
_geom_bond_distance
O1 C14 1.379(3)
O1 C16 1.407(3)
O2 C17 1.192(3)
O3 C17 1.324(3)
O3 C18 1.445(3)
O4 C19 1.318(3)
O4 C20 1.453(3)
O5 C19 1.180(3)
N1 H1 0.8600
N1 C3 1.442(3)
N1 C4 1.397(3)
C1 H1A 0.9800
C1 C2 1.530(3)
C1 C9 1.517(3)
C1 C10 1.522(3)
C2 H2A 0.9700
C2 H2B 0.9700
C2 C3 1.525(3)
C3 C17 1.544(3)
C3 C19 1.526(3)
C4 C5 1.388(4)
C4 C9 1.405(3)
C5 H5 0.9300
C5 C6 1.373(4)
C6 H6 0.9300
C6 C7 1.390(4)
C7 C8 1.389(4)
C7 C21 1.512(4)
C8 H8 0.9300
C8 C9 1.394(3)
C10 C11 1.379(3)
C10 C15 1.383(3)
C11 H11 0.9300
C11 C12 1.386(3)
C12 H12 0.9300
C12 C14 1.383(3)
C13 H13 0.9300
C13 C14 1.367(3)
C13 C15 1.383(3)
C15 H15 0.9300
C16 H16A 0.9600
C16 H16B 0.9600
C16 H16C 0.9600
C18 H18A 0.9600
C18 H18B 0.9600
C18 H18C 0.9600
C20 H20A 0.9600
C20 H20B 0.9600
C20 H20C 0.9600
C21 H21A 0.9600
C21 H21B 0.9600
C21 H21C 0.9600

loop_
_geom_torsion_atom_site_label_1
_geom_torsion_atom_site_label_2
_geom_torsion_atom_site_label_3
_geom_torsion_atom_site_label_4
_geom_torsion
N1 C3 C17 O2 -133.8(3)
N1 C3 C17 O3 46.0(3)
N1 C3 C19 O4 174.4(2)
N1 C3 C19 O5 -6.5(4)
N1 C4 C5 C6 -177.0(2)
N1 C4 C9 C1 -7.2(3)
N1 C4 C9 C8 176.2(2)
C1 C2 C3 N1 55.7(3)
C1 C2 C3 C17 -67.8(3)
C1 C2 C3 C19 173.4(2)
C1 C10 C11 C12 179.8(2)
C1 C10 C15 C13 -179.7(2)
C2 C1 C9 C4 17.1(3)
C2 C1 C9 C8 -166.4(2)
C2 C1 C10 C11 64.0(3)
C2 C1 C10 C15 -114.8(3)
C2 C3 C17 O2 -11.8(4)
C2 C3 C17 O3 168.0(2)
C2 C3 C19 O4 55.7(3)
C2 C3 C19 O5 -125.3(3)
C3 N1 C4 C5 -159.5(2)
C3 N1 C4 C9 23.3(3)
C4 N1 C3 C2 -46.7(3)
C4 N1 C3 C17 76.5(3)
C4 N1 C3 C19 -166.50(19)
C4 C5 C6 C7 0.8(4)
C5 C4 C9 C1 175.6(2)
C5 C4 C9 C8 -0.9(3)
C5 C6 C7 C8 -0.8(4)
C5 C6 C7 C21 -179.9(3)
C6 C7 C8 C9 -0.1(4)
C7 C8 C9 C1 -175.6(2)
C7 C8 C9 C4 0.9(4)
C9 C1 C2 C3 -41.5(3)
C9 C1 C10 C11 -61.8(3)
C9 C1 C10 C15 119.3(3)
C9 C4 C5 C6 0.1(4)
C10 C1 C2 C3 -168.0(2)
C10 C1 C9 C4 142.4(2)
C10 C1 C9 C8 -41.2(3)
C10 C11 C12 C14 0.1(4)
C11 C10 C15 C13 1.4(4)
C11 C12 C14 O1 -177.2(2)
C11 C12 C14 C13 1.1(4)
C14 C13 C15 C10 -0.2(4)
C15 C10 C11 C12 -1.3(4)
C15 C13 C14 O1 177.3(2)
C15 C13 C14 C12 -1.1(4)
C16 O1 C14 C12 -9.3(4)
C16 O1 C14 C13 172.4(3)
C17 C3 C19 O4 -65.5(3)
C17 C3 C19 O5 113.5(3)
C18 O3 C17 O2 -1.0(4)
C18 O3 C17 C3 179.2(2)
C19 C3 C17 O2 109.1(3)
C19 C3 C17 O3 -71.0(3)
C20 O4 C19 O5 -0.6(4)
C20 O4 C19 C3 178.5(2)
C21 C7 C8 C9 179.0(3)
